data_4075969
loop_
_publ_author_name
'Mottalib, Md. Abdul'
'Begum, Noorjahan'
'Abedin, S. M. Tareque'
'Akter, Tahmina'
'Kabir, Shariff E.'
'Miah, Md. Arzu'
'Rokhsana, Dalia'
'Rosenberg, Edward'
'Hossain, G. M. Golzar'
'Hardcastle, Kenneth I.'

_publ_section_title
;
 Reactions of Electron-Deficient Triosmium Clusters with
 Diazomethane:&#x00A0; Electrochemical Properties and Computational
 Studies of Charge Distribution
;
_journal_issue 20
_journal_name_full Organometallics
_journal_page_first 4747
_journal_paper_doi 10.1021/om0503794
_journal_volume 24
_journal_year 2005
_chemical_formula_moiety 'C19 H10 N2 O9 Os3'
_chemical_formula_sum 'C19 H10 N2 O9 Os3'
_chemical_formula_weight 980.89
_chemical_name_systematic
; 
 ? 
;
_space_group_IT_number 2
_symmetry_cell_setting triclinic
_symmetry_space_group_name_Hall '-P 1'
_symmetry_space_group_name_H-M 'P -1'
_atom_sites_solution_hydrogens geom
_atom_sites_solution_primary direct
_atom_sites_solution_secondary difmap
_audit_creation_method SHELXL-97
_cell_angle_alpha 98.686(7)
_cell_angle_beta 90.684(9)
_cell_angle_gamma 99.636(7)
_cell_formula_units_Z 2
_cell_length_a 9.487(2)
_cell_length_b 10.269(3)
_cell_length_c 11.790(3)
_cell_measurement_reflns_used 5086
_cell_measurement_temperature 173(2)
_cell_measurement_theta_max 28.29
_cell_measurement_theta_min 2.47
_cell_volume 1118.6(5)
_computing_cell_refinement 'Bruker SMART'
_computing_data_collection 'Bruker SMART'
_computing_data_reduction 'Bruker SAINT'
_computing_molecular_graphics 'Bruker SHELXTL'
_computing_publication_material 'Bruker SHELXTL'
_computing_structure_refinement 'SHELXL-97 (Sheldrick, 1997)'
_computing_structure_solution 'SHELXS-97 (Sheldrick, 1990)'
_diffrn_ambient_temperature 173(2)
_diffrn_measured_fraction_theta_full 0.995
_diffrn_measured_fraction_theta_max 0.995
_diffrn_measurement_device_type 'CCD area detector'
_diffrn_measurement_method 'phi and omega scans'
_diffrn_radiation_monochromator graphite
_diffrn_radiation_source 'fine-focus sealed tube'
_diffrn_radiation_type MoK\a
_diffrn_radiation_wavelength 0.71073
_diffrn_reflns_av_R_equivalents 0.0418
_diffrn_reflns_av_sigmaI/netI 0.0448
_diffrn_reflns_limit_h_max 12
_diffrn_reflns_limit_h_min -12
_diffrn_reflns_limit_k_max 13
_diffrn_reflns_limit_k_min -13
_diffrn_reflns_limit_l_max 15
_diffrn_reflns_limit_l_min -15
_diffrn_reflns_number 15327
_diffrn_reflns_theta_full 28.29
_diffrn_reflns_theta_max 28.29
_diffrn_reflns_theta_min 1.75
_exptl_absorpt_coefficient_mu 17.049
_exptl_absorpt_correction_T_max 0.1173
_exptl_absorpt_correction_T_min 0.0559
_exptl_absorpt_correction_type multi-scan
_exptl_absorpt_process_details 'SADABS V2.10, Sheldrick 2003'
_exptl_crystal_colour red
_exptl_crystal_density_diffrn 2.912
_exptl_crystal_density_method 'not measured'
_exptl_crystal_description plate
_exptl_crystal_F_000 876
_exptl_crystal_size_max 0.40
_exptl_crystal_size_mid 0.36
_exptl_crystal_size_min 0.22
_refine_diff_density_max 1.637
_refine_diff_density_min -2.324
_refine_diff_density_rms 0.229
_refine_ls_extinction_method none
_refine_ls_goodness_of_fit_ref 1.024
_refine_ls_hydrogen_treatment mixed
_refine_ls_matrix_type full
_refine_ls_number_parameters 299
_refine_ls_number_reflns 5533
_refine_ls_number_restraints 0
_refine_ls_restrained_S_all 1.024
_refine_ls_R_factor_all 0.0292
_refine_ls_R_factor_gt 0.0265
_refine_ls_shift/su_max 0.001
_refine_ls_shift/su_mean 0.000
_refine_ls_structure_factor_coef Fsqd
_refine_ls_weighting_details 'calc w=1/[\s^2^(Fo^2^)+(0.0310P)^2^+1.8995P] where P=(Fo^2^+2Fc^2^)/3'
_refine_ls_weighting_scheme calc
_refine_ls_wR_factor_gt 0.0674
_refine_ls_wR_factor_ref 0.0688
_reflns_number_gt 5202
_reflns_number_total 5533
_reflns_threshold_expression >2sigma(I)
_cod_data_source_file om0503794si20050512_071221.cif
_cod_data_source_block 12
_cod_depositor_comments
;
The following automatic conversions were performed:

'_symmetry_cell_setting' value 'Triclinic' changed to 'triclinic'
according to /home/saulius/struct/CIF-dictionaries/cif_core.dic
dictionary named 'cif_core.dic' version 2.4.1 from 2010-06-29.

Automatic conversion script
Id: cif_fix_values 1715 2011-07-08 13:25:40Z adriana 
;
_cod_original_sg_symbol_H-M P-1
_cod_database_code 4075969

loop_
_symmetry_equiv_pos_as_xyz
'x, y, z'
'-x, -y, -z'

loop_
_atom_site_label
_atom_site_type_symbol
_atom_site_fract_x
_atom_site_fract_y
_atom_site_fract_z
_atom_site_U_iso_or_equiv
_atom_site_adp_type
_atom_site_occupancy
_atom_site_symmetry_multiplicity
_atom_site_calc_flag
_atom_site_refinement_flags
C1 C 0.8164(6) 0.4250(6) 0.8017(5) 0.0242(11) Uani 1 1 d .
C2 C 0.8775(6) 0.6341(6) 0.9904(5) 0.0277(12) Uani 1 1 d .
C3 C 1.0055(6) 0.6560(6) 0.7698(5) 0.0298(13) Uani 1 1 d .
C4 C 0.6320(6) 0.7990(5) 0.9971(4) 0.0248(11) Uani 1 1 d .
C5 C 0.7845(7) 1.0171(6) 0.9160(4) 0.0271(12) Uani 1 1 d .
C6 C 0.4784(6) 0.8949(5) 0.8433(5) 0.0232(11) Uani 1 1 d .
C7 C 0.4792(5) 0.4014(5) 0.6995(4) 0.0185(10) Uani 1 1 d .
C8 C 0.3816(6) 0.5990(5) 0.8709(5) 0.0226(11) Uani 1 1 d .
C9 C 0.4253(5) 0.6474(5) 0.6406(4) 0.0183(10) Uani 1 1 d .
C10 C 0.6620(7) 1.0146(5) 0.6632(5) 0.0265(12) Uani 1 1 d .
H10 H 0.6158 1.0620 0.7230 0.032 Uiso 1 1 calc R
C11 C 0.6950(7) 1.0719(6) 0.5650(5) 0.0316(13) Uani 1 1 d .
H11 H 0.6653 1.1546 0.5593 0.038 Uiso 1 1 calc R
C12 C 0.7960(6) 0.8965(5) 0.4883(4) 0.0205(10) Uani 1 1 d .
C13 C 0.8736(6) 0.8385(6) 0.3968(4) 0.0233(11) Uani 1 1 d .
C14 C 0.8966(6) 0.7116(6) 0.3981(5) 0.0266(12) Uani 1 1 d .
H14 H 0.9488 0.6711 0.3384 0.032 Uiso 1 1 calc R
C15 C 0.8454(6) 0.6391(6) 0.4850(5) 0.0238(11) Uani 1 1 d .
H15 H 0.8613 0.5495 0.4794 0.029 Uiso 1 1 calc R
C16 C 0.7722(5) 0.6900(5) 0.5795(4) 0.0148(9) Uani 1 1 d .
C17 C 0.7541(5) 0.8269(5) 0.5839(4) 0.0163(9) Uani 1 1 d .
C18 C 0.9193(7) 0.9151(7) 0.2994(5) 0.0343(14) Uani 1 1 d .
H18A H 0.9859 0.8695 0.2520 0.052 Uiso 1 1 calc R
H18B H 0.9665 1.0059 0.3310 0.052 Uiso 1 1 calc R
H18C H 0.8349 0.9194 0.2522 0.052 Uiso 1 1 calc R
C19 C 0.7172(5) 0.5958(5) 0.6596(4) 0.0160(9) Uani 1 1 d .
H19 H 0.7184 0.5031 0.6192 0.019 Uiso 1 1 calc R
N1 N 0.6930(5) 0.8959(4) 0.6763(3) 0.0163(8) Uani 1 1 d .
N2 N 0.7635(6) 1.0191(5) 0.4811(4) 0.0271(10) Uani 1 1 d .
O1 O 0.8069(5) 0.3113(4) 0.7834(4) 0.0358(10) Uani 1 1 d .
O2 O 0.9162(6) 0.6437(5) 1.0824(4) 0.0436(12) Uani 1 1 d .
O3 O 1.1128(5) 0.6783(6) 0.7305(5) 0.0536(14) Uani 1 1 d .
O4 O 0.6063(6) 0.7691(5) 1.0858(3) 0.0429(12) Uani 1 1 d .
O5 O 0.8511(6) 1.1143(4) 0.9613(4) 0.0449(13) Uani 1 1 d .
O6 O 0.3672(5) 0.9223(5) 0.8388(5) 0.0422(12) Uani 1 1 d .
O7 O 0.4586(5) 0.2888(4) 0.6666(4) 0.0281(9) Uani 1 1 d .
O8 O 0.2961(5) 0.6095(5) 0.9371(4) 0.0385(11) Uani 1 1 d .
O9 O 0.3697(5) 0.6840(4) 0.5671(4) 0.0313(9) Uani 1 1 d .
Os1 Os 0.81731(2) 0.612706(19) 0.827782(16) 0.01631(6) Uani 1 1 d .
Os2 Os 0.66501(2) 0.847909(18) 0.850345(15) 0.01564(6) Uani 1 1 d .
Os3 Os 0.526934(19) 0.589526(17) 0.757485(15) 0.01250(6) Uani 1 1 d .
H1H H 0.6622 0.5643 0.8779 0.015 Uiso 1 1 d R
H2H H 0.8415 0.7621 0.8572 0.015 Uiso 1 1 d R

loop_
_atom_site_aniso_label
_atom_site_aniso_U_11
_atom_site_aniso_U_22
_atom_site_aniso_U_33
_atom_site_aniso_U_23
_atom_site_aniso_U_13
_atom_site_aniso_U_12
C1 0.022(3) 0.023(3) 0.027(3) 0.004(2) -0.001(2) 0.002(2)
C2 0.030(3) 0.021(3) 0.030(3) 0.005(2) -0.012(2) -0.003(2)
C3 0.017(3) 0.034(3) 0.039(3) 0.013(3) -0.001(2) 0.001(2)
C4 0.035(3) 0.019(3) 0.018(2) 0.000(2) 0.007(2) -0.001(2)
C5 0.044(4) 0.021(3) 0.014(2) 0.003(2) 0.008(2) -0.001(2)
C6 0.028(3) 0.016(2) 0.025(3) 0.004(2) 0.011(2) 0.001(2)
C7 0.014(2) 0.023(3) 0.021(2) 0.009(2) 0.0030(18) 0.0013(19)
C8 0.027(3) 0.019(2) 0.024(3) 0.012(2) 0.005(2) -0.001(2)
C9 0.017(2) 0.016(2) 0.023(2) 0.0057(19) 0.0062(19) 0.0027(18)
C10 0.041(3) 0.019(3) 0.021(3) 0.006(2) 0.005(2) 0.008(2)
C11 0.053(4) 0.020(3) 0.024(3) 0.009(2) 0.005(3) 0.007(3)
C12 0.023(3) 0.020(2) 0.017(2) 0.0050(19) 0.0009(19) -0.003(2)
C13 0.019(3) 0.032(3) 0.015(2) 0.004(2) 0.0049(19) -0.008(2)
C14 0.019(3) 0.039(3) 0.021(3) 0.005(2) 0.012(2) 0.001(2)
C15 0.023(3) 0.028(3) 0.021(3) 0.002(2) 0.007(2) 0.007(2)
C16 0.012(2) 0.021(2) 0.010(2) 0.0025(17) 0.0010(16) -0.0005(18)
C17 0.015(2) 0.020(2) 0.014(2) 0.0043(18) 0.0029(17) -0.0022(18)
C18 0.035(3) 0.044(4) 0.021(3) 0.013(3) 0.010(2) -0.008(3)
C19 0.014(2) 0.011(2) 0.021(2) 0.0013(18) 0.0002(18) -0.0007(17)
N1 0.028(2) 0.0085(18) 0.0130(18) 0.0044(14) 0.0045(16) 0.0012(16)
N2 0.040(3) 0.021(2) 0.020(2) 0.0104(18) 0.002(2) 0.000(2)
O1 0.036(3) 0.023(2) 0.051(3) 0.0068(19) -0.003(2) 0.0088(18)
O2 0.053(3) 0.043(3) 0.030(2) 0.014(2) -0.022(2) -0.009(2)
O3 0.024(3) 0.068(4) 0.071(4) 0.023(3) 0.010(2) 0.003(2)
O4 0.079(4) 0.035(2) 0.0127(18) 0.0072(17) 0.011(2) -0.001(2)
O5 0.063(3) 0.026(2) 0.034(2) -0.0012(19) 0.008(2) -0.021(2)
O6 0.036(3) 0.036(3) 0.059(3) 0.007(2) 0.016(2) 0.019(2)
O7 0.033(2) 0.0146(18) 0.034(2) 0.0009(16) -0.0003(18) -0.0009(16)
O8 0.038(3) 0.042(3) 0.039(2) 0.016(2) 0.024(2) 0.005(2)
O9 0.035(2) 0.035(2) 0.027(2) 0.0167(18) -0.0052(18) 0.0060(19)
Os1 0.01459(10) 0.01511(10) 0.01915(10) 0.00635(7) -0.00297(7) -0.00075(7)
Os2 0.02342(11) 0.01079(10) 0.01179(9) 0.00283(7) 0.00441(7) -0.00097(7)
Os3 0.01262(10) 0.01153(9) 0.01326(9) 0.00460(7) 0.00160(7) -0.00070(7)

loop_
_atom_type_symbol
_atom_type_description
_atom_type_scat_dispersion_real
_atom_type_scat_dispersion_imag
_atom_type_scat_source
C C 0.0033 0.0016 'International Tables Vol C Tables 4.2.6.8 and 6.1.1.4'
H H 0.0000 0.0000 'International Tables Vol C Tables 4.2.6.8 and 6.1.1.4'
N N 0.0061 0.0033 'International Tables Vol C Tables 4.2.6.8 and 6.1.1.4'
O O 0.0106 0.0060 'International Tables Vol C Tables 4.2.6.8 and 6.1.1.4'
Os Os -1.2165 7.6030 'International Tables Vol C Tables 4.2.6.8 and 6.1.1.4'

loop_
_geom_angle_atom_site_label_1
_geom_angle_atom_site_label_2
_geom_angle_atom_site_label_3
_geom_angle
O1 C1 Os1 175.6(5)
O2 C2 Os1 177.3(6)
O3 C3 Os1 176.5(6)
O4 C4 Os2 177.4(6)
O5 C5 Os2 175.5(5)
O6 C6 Os2 179.7(6)
O7 C7 Os3 176.1(4)
O8 C8 Os3 177.4(5)
O9 C9 Os3 176.7(5)
N1 C10 C11 122.4(5)
N2 C11 C10 123.8(6)
N2 C12 C13 116.9(5)
N2 C12 C17 122.1(5)
C13 C12 C17 121.0(5)
C14 C13 C12 117.5(5)
C14 C13 C18 122.5(5)
C12 C13 C18 119.9(5)
C13 C14 C15 121.8(5)
C16 C15 C14 124.3(5)
C15 C16 C17 115.1(4)
C15 C16 C19 116.9(5)
C17 C16 C19 127.9(4)
N1 C17 C16 122.4(4)
N1 C17 C12 117.7(4)
C16 C17 C12 119.8(4)
C16 C19 Os3 128.7(3)
C16 C19 Os1 120.8(3)
Os3 C19 Os1 82.03(17)
C10 N1 C17 116.8(4)
C10 N1 Os2 114.1(3)
C17 N1 Os2 128.5(3)
C11 N2 C12 116.6(5)
C1 Os1 C3 94.0(3)
C1 Os1 C2 94.0(2)
C3 Os1 C2 96.7(3)
C1 Os1 C19 89.2(2)
C3 Os1 C19 92.0(2)
C2 Os1 C19 170.4(2)
C1 Os1 Os3 94.41(17)
C3 Os1 Os3 139.74(18)
C2 Os1 Os3 121.80(19)
C19 Os1 Os3 48.88(13)
C1 Os1 Os2 151.29(17)
C3 Os1 Os2 111.23(19)
C2 Os1 Os2 96.23(18)
C19 Os1 Os2 76.89(13)
Os3 Os1 Os2 57.541(12)
C4 Os2 C6 90.8(2)
C4 Os2 C5 91.8(2)
C6 Os2 C5 102.8(2)
C4 Os2 N1 176.8(2)
C6 Os2 N1 87.6(2)
C5 Os2 N1 91.28(18)
C4 Os2 Os3 87.48(16)
C6 Os2 Os3 84.97(16)
C5 Os2 Os3 172.23(19)
N1 Os2 Os3 89.56(11)
C4 Os2 Os1 81.11(17)
C6 Os2 Os1 142.44(16)
C5 Os2 Os1 114.02(19)
N1 Os2 Os1 98.45(11)
Os3 Os2 Os1 58.230(18)
C9 Os3 C7 96.2(2)
C9 Os3 C8 96.4(2)
C7 Os3 C8 98.0(2)
C9 Os3 C19 92.1(2)
C7 Os3 C19 88.42(19)
C8 Os3 C19 168.7(2)
C9 Os3 Os2 94.41(15)
C7 Os3 Os2 165.55(15)
C8 Os3 Os2 90.51(16)
C19 Os3 Os2 81.39(12)
C9 Os3 Os1 136.13(15)
C7 Os3 Os1 101.34(15)
C8 Os3 Os1 120.10(17)
C19 Os3 Os1 49.09(13)
Os2 Os3 Os1 64.229(12)

loop_
_geom_bond_atom_site_label_1
_geom_bond_atom_site_label_2
_geom_bond_distance
C1 O1 1.143(7)
C1 Os1 1.904(6)
C2 O2 1.126(7)
C2 Os1 1.963(6)
C3 O3 1.126(8)
C3 Os1 1.926(6)
C4 O4 1.151(6)
C4 Os2 1.889(5)
C5 O5 1.140(7)
C5 Os2 1.953(6)
C6 O6 1.139(7)
C6 Os2 1.915(6)
C7 O7 1.146(6)
C7 Os3 1.925(5)
C8 O8 1.139(7)
C8 Os3 1.936(5)
C9 O9 1.150(6)
C9 Os3 1.895(5)
C10 N1 1.331(7)
C10 C11 1.392(8)
C11 N2 1.291(8)
C12 N2 1.359(7)
C12 C13 1.425(7)
C12 C17 1.449(7)
C13 C14 1.359(8)
C13 C18 1.515(7)
C14 C15 1.401(7)
C15 C16 1.401(7)
C16 C17 1.438(7)
C16 C19 1.489(6)
C17 N1 1.394(6)
C19 Os3 2.151(5)
C19 Os1 2.158(5)
N1 Os2 2.191(4)
Os1 Os3 2.8283(7)
Os1 Os2 2.9959(7)
Os2 Os3 2.8070(7)
